data_1562105
loop_
_publ_author_name
'Lytvynenko, Anton S.'
'Kiskin, Mikhail A.'
'Dorofeeva, Victoria N.'
'Mishura, Andrey M.'
'Titov, Vladimir E.'
'Kolotilov, Sergey V.'
'Eremenko, Igor L.'
'Novotortsev, Vladimir M.'

_publ_section_title
;
 Redox-active porous coordination polymer based on trinuclear pivalate:
 Temperature-dependent crystal rearrangement and redox-behavior
;
_journal_name_full 'Journal of Solid State Chemistry'
_journal_page_first 122
_journal_page_last 130
_journal_paper_doi 10.1016/j.jssc.2014.07.025
_journal_volume 223
_journal_year 2015
_chemical_formula_sum 'C57 H77 Fe2 N3 Ni O14 S'
_chemical_formula_weight 1230.69
_space_group_IT_number 19
_space_group_name_Hall 'P 2ac 2ab'
_space_group_name_H-M_alt 'P 21 21 21'
_symmetry_cell_setting orthorhombic
_symmetry_space_group_name_H-M 'P 21 21 21'
_atom_sites_solution_hydrogens geom
_atom_sites_solution_primary direct
_atom_sites_solution_secondary difmap
_cell_angle_alpha 90.00
_cell_angle_beta 90.00
_cell_angle_gamma 90.00
_cell_formula_units_Z 4
_cell_length_a 16.59(2)
_cell_length_b 16.79(2)
_cell_length_c 23.58(4)
_cell_measurement_reflns_used 269
_cell_measurement_temperature 296(2)
_cell_measurement_theta_max 15.22
_cell_measurement_theta_min 2.44
_cell_volume 6568(16)
_computing_cell_refinement 'Bruker SAINT'
_computing_data_collection 'Bruker APEX2'
_computing_data_reduction 'Bruker SAINT'
_computing_molecular_graphics 'Bruker SHELXTL'
_computing_publication_material 'Bruker SHELXTL'
_computing_structure_refinement 'SHELXL-97 (Sheldrick, 1997)'
_computing_structure_solution Sir-97
_diffrn_ambient_temperature 296(2)
_diffrn_measured_fraction_theta_full 0.992
_diffrn_measured_fraction_theta_max 0.992
_diffrn_measurement_device_type 'Bruker APEX-II CCD'
_diffrn_measurement_method '\f and \w scans'
_diffrn_radiation_monochromator graphite
_diffrn_radiation_source 'fine-focus sealed tube'
_diffrn_radiation_type MoK\a
_diffrn_radiation_wavelength 0.71073
_diffrn_reflns_av_R_equivalents 0.2477
_diffrn_reflns_av_unetI/netI 0.4414
_diffrn_reflns_limit_h_max 20
_diffrn_reflns_limit_h_min -19
_diffrn_reflns_limit_k_max 20
_diffrn_reflns_limit_k_min -19
_diffrn_reflns_limit_l_max 27
_diffrn_reflns_limit_l_min -28
_diffrn_reflns_number 26110
_diffrn_reflns_theta_full 25.55
_diffrn_reflns_theta_max 25.55
_diffrn_reflns_theta_min 1.49
_diffrn_standards_number 0
_exptl_absorpt_coefficient_mu 0.810
_exptl_absorpt_correction_T_max 0.9761
_exptl_absorpt_correction_T_min 0.9234
_exptl_absorpt_correction_type multi-scan
_exptl_absorpt_process_details 'SADABS v2004/1, Sheldrick, G.M., (2004)'
_exptl_crystal_colour yellow
_exptl_crystal_density_diffrn 1.244
_exptl_crystal_density_method 'not measured'
_exptl_crystal_description block
_exptl_crystal_F_000 2592
_exptl_crystal_size_max 0.10
_exptl_crystal_size_mid 0.03
_exptl_crystal_size_min 0.03
_refine_diff_density_max 0.489
_refine_diff_density_min -0.640
_refine_diff_density_rms 0.155
_refine_ls_abs_structure_details 'Flack H D (1983), Acta Cryst. A39, 876-881'
_refine_ls_abs_structure_Flack 0.53(5)
_refine_ls_extinction_method none
_refine_ls_goodness_of_fit_ref 0.899
_refine_ls_hydrogen_treatment constr
_refine_ls_matrix_type full
_refine_ls_number_parameters 693
_refine_ls_number_reflns 12216
_refine_ls_number_restraints 21
_refine_ls_restrained_S_all 0.899
_refine_ls_R_factor_all 0.3379
_refine_ls_R_factor_gt 0.0853
_refine_ls_shift/su_max 0.000
_refine_ls_shift/su_mean 0.000
_refine_ls_structure_factor_coef Fsqd
_refine_ls_weighting_details 'calc w=1/[\s^2^(Fo^2^)+(0.0945P)^2^+0.0000P] where P=(Fo^2^+2Fc^2^)/3'
_refine_ls_weighting_scheme calc
_refine_ls_wR_factor_gt 0.1691
_refine_ls_wR_factor_ref 0.2832
_reflns_number_gt 3157
_reflns_number_total 12216
_reflns_threshold_expression >2sigma(I)
_cod_data_source_file JSSC-2015-223-122.cif
_cod_data_source_block Compound_296
_cod_original_cell_volume 6569(16)
_cod_original_sg_symbol_H-M P212121
_cod_database_code 1562105

loop_
_symmetry_equiv_pos_as_xyz
'x, y, z'
'-x+1/2, -y, z+1/2'
'-x, y+1/2, -z+1/2'
'x+1/2, -y+1/2, -z'

loop_
_atom_site_label
_atom_site_type_symbol
_atom_site_fract_x
_atom_site_fract_y
_atom_site_fract_z
_atom_site_U_iso_or_equiv
_atom_site_adp_type
_atom_site_occupancy
_atom_site_symmetry_multiplicity
_atom_site_calc_flag
_atom_site_refinement_flags
_atom_site_disorder_assembly
_atom_site_disorder_group
C1 C 0.6343(12) 0.6657(15) 0.1282(8) 0.066(7) Uani 1 1 d . . .
C1S C 0.6926(14) 0.603(2) -0.1065(10) 0.195(16) Uani 1 1 d . . .
H1S1 H 0.6400 0.5945 -0.0908 0.292 Uiso 1 1 calc R . .
H1S2 H 0.6951 0.5811 -0.1439 0.292 Uiso 1 1 calc R . .
H1S3 H 0.7029 0.6596 -0.1084 0.292 Uiso 1 1 calc R . .
C2 C 0.5838(12) 0.7412(12) 0.1197(9) 0.084(7) Uani 1 1 d D . .
C2A C 0.5347(15) 0.7647(17) 0.1720(10) 0.167(13) Uani 1 1 d D . .
H2A1 H 0.5077 0.7186 0.1868 0.250 Uiso 1 1 calc R . .
H2A2 H 0.4956 0.8042 0.1616 0.250 Uiso 1 1 calc R . .
H2A3 H 0.5701 0.7861 0.2004 0.250 Uiso 1 1 calc R . .
C2B C 0.5158(16) 0.7151(18) 0.0776(13) 0.206(17) Uani 1 1 d D . .
H2B1 H 0.5393 0.7010 0.0418 0.309 Uiso 1 1 calc R . .
H2B2 H 0.4787 0.7583 0.0723 0.309 Uiso 1 1 calc R . .
H2B3 H 0.4876 0.6700 0.0929 0.309 Uiso 1 1 calc R . .
C2C C 0.6244(18) 0.8107(14) 0.0891(16) 0.25(2) Uani 1 1 d D . .
H2C1 H 0.6510 0.7913 0.0556 0.377 Uiso 1 1 calc R . .
H2C2 H 0.6632 0.8350 0.1138 0.377 Uiso 1 1 calc R . .
H2C3 H 0.5844 0.8493 0.0785 0.377 Uiso 1 1 calc R . .
C2S C 0.8487(15) 0.5880(14) -0.1051(11) 0.153(12) Uani 1 1 d . . .
H2S1 H 0.8979 0.5690 -0.0884 0.230 Uiso 1 1 calc R . .
H2S2 H 0.8500 0.6451 -0.1071 0.230 Uiso 1 1 calc R . .
H2S3 H 0.8433 0.5664 -0.1426 0.230 Uiso 1 1 calc R . .
C3 C 0.6121(10) 0.4648(13) 0.0722(9) 0.067(7) Uani 1 1 d . . .
C4 C 0.5549(11) 0.4234(14) 0.0366(8) 0.095(8) Uani 1 1 d D . .
C4A C 0.4907(16) 0.3748(19) 0.0675(10) 0.205(18) Uani 1 1 d D . .
H4A1 H 0.4682 0.4060 0.0977 0.307 Uiso 1 1 calc R . .
H4A2 H 0.5146 0.3274 0.0829 0.307 Uiso 1 1 calc R . .
H4A3 H 0.4488 0.3603 0.0413 0.307 Uiso 1 1 calc R . .
C4B C 0.5053(18) 0.4864(18) 0.0059(17) 0.30(3) Uani 1 1 d D . .
H4B1 H 0.4776 0.5188 0.0332 0.448 Uiso 1 1 calc R . .
H4B2 H 0.4667 0.4609 -0.0184 0.448 Uiso 1 1 calc R . .
H4B3 H 0.5404 0.5193 -0.0165 0.448 Uiso 1 1 calc R . .
C4C C 0.5942(17) 0.360(2) -0.0008(15) 0.29(3) Uani 1 1 d D . .
H4C1 H 0.6227 0.3231 0.0225 0.437 Uiso 1 1 calc R . .
H4C2 H 0.6312 0.3856 -0.0265 0.437 Uiso 1 1 calc R . .
H4C3 H 0.5533 0.3330 -0.0220 0.437 Uiso 1 1 calc R . .
C5 C 0.9183(14) 0.6447(14) 0.1130(9) 0.073(6) Uani 1 1 d . . .
C6 C 0.9837(12) 0.7069(14) 0.1027(8) 0.117(11) Uani 1 1 d D . .
C6A C 0.9500(15) 0.7800(15) 0.0700(13) 0.188(18) Uani 1 1 d D . .
H6A1 H 0.9922 0.8185 0.0647 0.283 Uiso 1 1 calc R . .
H6A2 H 0.9070 0.8037 0.0915 0.283 Uiso 1 1 calc R . .
H6A3 H 0.9300 0.7632 0.0338 0.283 Uiso 1 1 calc R . .
C6B C 1.0501(14) 0.6664(16) 0.0665(12) 0.170(13) Uani 1 1 d D . .
H6B1 H 1.0938 0.7030 0.0608 0.255 Uiso 1 1 calc R . .
H6B2 H 1.0281 0.6512 0.0305 0.255 Uiso 1 1 calc R . .
H6B3 H 1.0696 0.6200 0.0859 0.255 Uiso 1 1 calc R . .
C6C C 1.0124(17) 0.7327(16) 0.1614(10) 0.190(15) Uani 1 1 d D . .
H6C1 H 1.0554 0.7706 0.1575 0.285 Uiso 1 1 calc R . .
H6C2 H 1.0314 0.6871 0.1819 0.285 Uiso 1 1 calc R . .
H6C3 H 0.9684 0.7567 0.1816 0.285 Uiso 1 1 calc R . .
C7 C 0.8874(12) 0.4358(15) 0.0649(9) 0.076(7) Uani 1 1 d . . .
C8 C 0.9253(12) 0.3659(13) 0.0278(8) 0.097(9) Uani 1 1 d D . .
C8A C 0.8587(17) 0.3083(19) 0.0065(15) 0.23(2) Uani 1 1 d D . .
H8A1 H 0.8185 0.3379 -0.0138 0.345 Uiso 1 1 calc R . .
H8A2 H 0.8343 0.2821 0.0383 0.345 Uiso 1 1 calc R . .
H8A3 H 0.8822 0.2693 -0.0182 0.345 Uiso 1 1 calc R . .
C8B C 0.968(2) 0.407(2) -0.0218(14) 0.33(3) Uani 1 1 d D . .
H8B1 H 0.9315 0.4435 -0.0398 0.490 Uiso 1 1 calc R . .
H8B2 H 0.9852 0.3677 -0.0487 0.490 Uiso 1 1 calc R . .
H8B3 H 1.0140 0.4356 -0.0079 0.490 Uiso 1 1 calc R . .
C8C C 0.980(2) 0.305(2) 0.0570(10) 0.35(4) Uani 1 1 d D . .
H8C1 H 0.9515 0.2817 0.0884 0.522 Uiso 1 1 calc R . .
H8C2 H 1.0276 0.3309 0.0703 0.522 Uiso 1 1 calc R . .
H8C3 H 0.9939 0.2640 0.0304 0.522 Uiso 1 1 calc R . .
C9 C 0.7795(18) 0.5891(13) 0.2696(8) 0.086(8) Uani 1 1 d . . .
C10 C 0.7935(10) 0.6649(12) 0.3124(9) 0.103(7) Uiso 1 1 d D . .
C10A C 0.776(2) 0.7357(19) 0.2735(13) 0.30(2) Uiso 1 1 d D . .
H10A H 0.7234 0.7303 0.2575 0.457 Uiso 1 1 calc R . .
H10B H 0.8155 0.7370 0.2436 0.457 Uiso 1 1 calc R . .
H10C H 0.7793 0.7842 0.2950 0.457 Uiso 1 1 calc R . .
C10B C 0.7318(15) 0.664(2) 0.3611(11) 0.42(4) Uani 1 1 d D . .
H10D H 0.6784 0.6594 0.3457 0.631 Uiso 1 1 calc R . .
H10E H 0.7359 0.7131 0.3821 0.631 Uiso 1 1 calc R . .
H10F H 0.7425 0.6201 0.3857 0.631 Uiso 1 1 calc R . .
C10C C 0.8774(12) 0.668(2) 0.3380(12) 0.25(2) Uani 1 1 d D . .
H10G H 0.8854 0.6229 0.3622 0.380 Uiso 1 1 calc R . .
H10H H 0.8831 0.7162 0.3597 0.380 Uiso 1 1 calc R . .
H10I H 0.9169 0.6676 0.3082 0.380 Uiso 1 1 calc R . .
C11 C 0.7472(11) 0.3630(16) 0.2174(7) 0.078(7) Uani 1 1 d . . .
C12 C 0.7365(11) 0.2723(11) 0.2116(9) 0.079(6) Uani 1 1 d D . .
C12A C 0.712(2) 0.2547(16) 0.1519(10) 0.23(2) Uani 1 1 d . . .
H12A H 0.6649 0.2851 0.1425 0.352 Uiso 1 1 calc R . .
H12B H 0.7005 0.1989 0.1482 0.352 Uiso 1 1 calc R . .
H12C H 0.7552 0.2688 0.1267 0.352 Uiso 1 1 calc R . .
C12B C 0.6663(16) 0.2427(16) 0.2477(14) 0.214(18) Uani 1 1 d D . .
H12D H 0.6178 0.2697 0.2365 0.322 Uiso 1 1 calc R . .
H12E H 0.6772 0.2536 0.2869 0.322 Uiso 1 1 calc R . .
H12F H 0.6598 0.1864 0.2424 0.322 Uiso 1 1 calc R . .
C12C C 0.8067(13) 0.2279(15) 0.2380(16) 0.24(2) Uani 1 1 d D . .
H12G H 0.8556 0.2420 0.2187 0.360 Uiso 1 1 calc R . .
H12H H 0.7978 0.1716 0.2348 0.360 Uiso 1 1 calc R . .
H12I H 0.8111 0.2421 0.2774 0.360 Uiso 1 1 calc R . .
C13 C 0.4955(11) 0.4580(12) 0.2245(8) 0.072(7) Uani 1 1 d . . .
H13 H 0.5041 0.4202 0.1963 0.086 Uiso 1 1 calc R . .
C14 C 0.4210(9) 0.4617(13) 0.2529(9) 0.078(7) Uani 1 1 d . . .
H14 H 0.3800 0.4276 0.2414 0.094 Uiso 1 1 calc R . .
C15 C 0.4062(9) 0.5125(12) 0.2962(8) 0.054(5) Uani 1 1 d . . .
C16 C 0.4662(9) 0.5659(15) 0.3088(8) 0.086(7) Uani 1 1 d . . .
H16 H 0.4595 0.6023 0.3382 0.103 Uiso 1 1 calc R . .
C17 C 0.5366(10) 0.5651(13) 0.2776(9) 0.077(6) Uani 1 1 d . . .
H17 H 0.5744 0.6050 0.2839 0.092 Uiso 1 1 calc R . .
C18 C 0.3293(9) 0.5091(11) 0.3279(8) 0.057(5) Uani 1 1 d . . .
C19 C 0.3285(10) 0.5267(11) 0.3874(8) 0.064(5) Uani 1 1 d . . .
H19 H 0.3758 0.5435 0.4049 0.077 Uiso 1 1 calc R . .
C20 C 0.2601(10) 0.5193(11) 0.4189(7) 0.061(5) Uani 1 1 d . . .
C21 C 0.1900(10) 0.5016(11) 0.3876(7) 0.065(6) Uani 1 1 d . . .
H21 H 0.1409 0.4966 0.4063 0.078 Uiso 1 1 calc R . .
C22 C 0.1928(9) 0.4916(11) 0.3293(8) 0.057(5) Uani 1 1 d . . .
C23 C 1.0524(10) 0.4775(13) 0.2028(9) 0.095(8) Uani 1 1 d . . .
H23 H 1.0554 0.4806 0.1635 0.114 Uiso 1 1 calc R . .
C24 C 0.1219(10) 0.4865(14) 0.2339(9) 0.089(7) Uani 1 1 d . . .
H24 H 0.1703 0.4978 0.2157 0.106 Uiso 1 1 calc R . .
C25 C 0.1198(10) 0.4784(11) 0.2943(8) 0.058(5) Uani 1 1 d . . .
C26 C 0.0440(9) 0.4577(12) 0.3176(8) 0.077(7) Uani 1 1 d . . .
H26 H 0.0390 0.4509 0.3566 0.092 Uiso 1 1 calc R . .
C27 C -0.0233(10) 0.4476(15) 0.2831(8) 0.101(9) Uani 1 1 d . . .
H27 H -0.0708 0.4286 0.2992 0.121 Uiso 1 1 calc R . .
C28 C 0.2536(9) 0.5389(15) 0.4778(7) 0.062(6) Uani 1 1 d . . .
C29 C 0.2671(14) 0.6074(17) 0.4965(9) 0.110(9) Uani 1 1 d . . .
H29 H 0.2779 0.6466 0.4696 0.132 Uiso 1 1 calc R . .
C30 C 0.2679(15) 0.6311(15) 0.5516(14) 0.116(9) Uani 1 1 d . . .
H30 H 0.2833 0.6825 0.5616 0.139 Uiso 1 1 calc R . .
C31 C 0.2454(12) 0.577(2) 0.5920(9) 0.112(11) Uani 1 1 d . . .
H31 H 0.2407 0.5919 0.6299 0.134 Uiso 1 1 calc R . .
C32 C 0.2296(12) 0.4986(19) 0.5754(9) 0.081(7) Uani 1 1 d . . .
C33 C 0.2347(10) 0.4773(16) 0.5166(8) 0.063(6) Uani 1 1 d . . .
C34 C 0.2116(13) 0.436(2) 0.6134(11) 0.109(10) Uani 1 1 d . . .
H34 H 0.2110 0.4503 0.6515 0.131 Uiso 1 1 calc R . .
C35 C 0.1953(17) 0.360(2) 0.6020(13) 0.149(14) Uani 1 1 d . . .
H35 H 0.1814 0.3221 0.6293 0.179 Uiso 1 1 calc R . .
C36 C 0.2018(13) 0.3434(18) 0.5438(14) 0.125(10) Uani 1 1 d . . .
H36 H 0.1950 0.2912 0.5314 0.150 Uiso 1 1 calc R . .
C37 C 0.2180(12) 0.4015(18) 0.5043(9) 0.092(7) Uani 1 1 d . . .
H37 H 0.2172 0.3869 0.4663 0.111 Uiso 1 1 calc R . .
N1 N 0.5531(7) 0.5088(10) 0.2383(6) 0.056(4) Uani 1 1 d . . .
N2 N 0.9777(7) 0.4640(9) 0.2279(6) 0.058(5) Uani 1 1 d . . .
N3 N 0.2647(8) 0.4914(9) 0.2991(5) 0.063(4) Uani 1 1 d . . .
O1 O 0.7651(5) 0.5239(6) 0.1478(4) 0.049(3) Uani 1 1 d . . .
O1S O 0.7667(8) 0.6091(7) -0.0112(5) 0.079(4) Uani 1 1 d . . .
O2 O 0.6264(8) 0.6254(8) 0.1682(7) 0.084(5) Uani 1 1 d . . .
O3 O 0.6874(7) 0.6565(7) 0.0887(5) 0.069(4) Uani 1 1 d . . .
O4 O 0.6034(6) 0.4649(8) 0.1234(6) 0.070(4) Uani 1 1 d . . .
O5 O 0.6701(6) 0.4959(8) 0.0466(4) 0.065(4) Uani 1 1 d . . .
O6 O 0.8585(7) 0.6423(8) 0.0830(5) 0.076(4) Uani 1 1 d . . .
O7 O 0.9302(6) 0.5894(9) 0.1505(6) 0.090(5) Uani 1 1 d . . .
O8 O 0.8426(7) 0.4814(9) 0.0410(5) 0.072(4) Uani 1 1 d . . .
O9 O 0.9049(6) 0.4273(9) 0.1153(6) 0.082(5) Uani 1 1 d . . .
O10 O 0.8440(8) 0.5586(11) 0.2539(6) 0.106(6) Uani 1 1 d . . .
O11 O 0.7108(7) 0.5700(9) 0.2594(6) 0.084(5) Uani 1 1 d . . .
O12 O 0.8186(6) 0.3903(7) 0.2181(5) 0.070(4) Uani 1 1 d . . .
O13 O 0.6853(7) 0.4059(8) 0.2174(6) 0.074(4) Uani 1 1 d . . .
Fe1 Fe 0.66750(11) 0.51635(15) 0.19037(10) 0.0464(7) Uani 1 1 d . . .
Fe2 Fe 0.76599(13) 0.56470(16) 0.07481(9) 0.0522(7) Uani 1 1 d . . .
Ni1 Ni 0.86509(11) 0.49316(15) 0.18357(10) 0.0625(8) Uani 1 1 d . . .
S1S S 0.7658(3) 0.5574(4) -0.0630(2) 0.0860(17) Uani 1 1 d . . .

loop_
_atom_site_aniso_label
_atom_site_aniso_U_11
_atom_site_aniso_U_22
_atom_site_aniso_U_33
_atom_site_aniso_U_23
_atom_site_aniso_U_13
_atom_site_aniso_U_12
C1 0.050(12) 0.12(2) 0.025(12) -0.008(12) -0.011(11) -0.002(13)
C1S 0.14(2) 0.34(5) 0.11(2) 0.02(3) -0.09(2) -0.04(3)
C2 0.078(14) 0.068(17) 0.11(2) 0.023(15) -0.003(14) 0.043(13)
C2A 0.14(2) 0.19(3) 0.16(3) -0.01(3) 0.03(2) 0.05(2)
C2B 0.16(3) 0.22(4) 0.24(5) 0.04(4) -0.04(3) 0.07(3)
C2C 0.22(3) 0.09(3) 0.45(7) 0.10(3) 0.14(4) 0.08(2)
C2S 0.19(3) 0.10(2) 0.17(3) -0.03(2) 0.09(2) -0.04(2)
C3 0.037(10) 0.12(2) 0.048(14) -0.030(14) -0.018(10) -0.010(11)
C4 0.070(13) 0.16(3) 0.054(14) -0.030(16) -0.015(12) -0.042(17)
C4A 0.18(3) 0.33(5) 0.11(2) -0.10(3) 0.02(2) -0.18(3)
C4B 0.21(3) 0.28(5) 0.40(6) 0.04(5) -0.26(4) -0.09(4)
C4C 0.24(4) 0.39(7) 0.24(4) -0.29(5) 0.05(3) -0.12(4)
C5 0.089(17) 0.077(19) 0.054(15) -0.013(13) 0.000(13) 0.006(15)
C6 0.105(17) 0.20(3) 0.050(14) -0.034(18) 0.009(14) -0.13(2)
C6A 0.18(3) 0.14(3) 0.25(4) 0.15(3) -0.09(3) -0.07(2)
C6B 0.108(19) 0.21(3) 0.19(3) 0.05(3) 0.06(2) 0.02(2)
C6C 0.24(4) 0.14(3) 0.18(3) 0.08(3) -0.05(3) -0.09(3)
C7 0.062(14) 0.13(2) 0.035(14) -0.014(15) 0.033(11) 0.014(14)
C8 0.096(16) 0.13(2) 0.062(16) -0.025(15) 0.007(13) 0.078(17)
C8A 0.18(3) 0.22(4) 0.29(5) -0.20(4) 0.04(3) -0.05(3)
C8B 0.45(6) 0.26(5) 0.28(5) 0.07(4) 0.30(5) 0.19(5)
C8C 0.45(6) 0.51(7) 0.09(2) -0.17(4) -0.11(3) 0.40(6)
C9 0.16(2) 0.069(17) 0.031(11) -0.013(11) 0.035(15) -0.047(18)
C10B 0.23(4) 0.74(9) 0.30(5) -0.40(6) 0.22(4) -0.31(5)
C10C 0.17(3) 0.38(6) 0.21(4) -0.15(4) -0.08(3) -0.06(3)
C11 0.055(15) 0.14(3) 0.037(11) -0.012(12) 0.004(10) -0.050(15)
C12 0.067(11) 0.021(12) 0.15(2) 0.010(13) -0.008(14) -0.013(11)
C12A 0.49(6) 0.14(3) 0.08(2) -0.008(18) -0.03(3) -0.16(4)
C12B 0.21(3) 0.07(2) 0.37(5) 0.07(3) 0.07(4) -0.05(2)
C12C 0.14(2) 0.09(2) 0.50(7) 0.08(3) -0.13(3) -0.017(18)
C13 0.070(13) 0.087(19) 0.059(14) -0.012(12) 0.020(11) -0.017(13)
C14 0.027(10) 0.11(2) 0.093(18) -0.005(15) -0.012(11) -0.016(11)
C15 0.039(11) 0.066(15) 0.057(14) -0.002(12) -0.011(9) 0.004(10)
C16 0.034(9) 0.17(2) 0.051(12) -0.006(16) 0.013(10) 0.025(13)
C17 0.047(11) 0.072(16) 0.111(18) -0.023(15) 0.013(12) -0.022(11)
C18 0.034(9) 0.074(15) 0.064(13) -0.007(12) -0.006(9) -0.017(10)
C19 0.051(10) 0.083(16) 0.059(13) 0.005(12) -0.021(11) -0.006(11)
C20 0.045(10) 0.083(15) 0.054(11) -0.008(11) -0.010(11) 0.004(11)
C21 0.069(12) 0.094(18) 0.033(11) -0.003(12) 0.019(9) 0.017(12)
C22 0.035(9) 0.075(15) 0.062(13) 0.004(12) -0.005(9) -0.007(10)
C23 0.054(11) 0.13(2) 0.097(18) 0.024(17) 0.020(12) 0.023(13)
C24 0.035(10) 0.16(2) 0.074(15) -0.022(17) -0.019(10) 0.005(13)
C25 0.059(11) 0.059(13) 0.056(13) 0.009(11) 0.003(10) -0.001(10)
C26 0.038(9) 0.13(2) 0.059(13) 0.042(13) 0.002(10) 0.013(11)
C27 0.051(11) 0.22(3) 0.035(12) 0.050(15) 0.001(10) -0.019(14)
C28 0.035(11) 0.12(2) 0.033(11) -0.028(13) 0.002(8) -0.003(11)
C29 0.13(2) 0.15(3) 0.055(15) -0.061(16) 0.005(16) 0.007(19)
C30 0.093(18) 0.10(2) 0.16(3) -0.03(2) -0.03(2) -0.015(17)
C31 0.064(16) 0.21(4) 0.061(16) -0.05(2) -0.004(13) 0.01(2)
C32 0.061(11) 0.13(2) 0.054(14) -0.004(19) 0.002(12) 0.012(16)
C33 0.040(9) 0.105(19) 0.043(13) -0.035(13) -0.018(10) 0.009(13)
C34 0.070(15) 0.20(3) 0.062(18) -0.02(2) -0.021(13) -0.01(2)
C35 0.14(3) 0.25(5) 0.06(2) 0.04(3) -0.040(18) -0.05(3)
C36 0.077(16) 0.16(3) 0.14(3) 0.05(2) -0.046(18) -0.032(17)
C37 0.101(17) 0.12(2) 0.054(15) 0.007(16) -0.043(14) -0.033(16)
N1 0.034(8) 0.063(13) 0.072(11) -0.011(10) 0.008(7) 0.000(9)
N2 0.034(8) 0.075(13) 0.065(12) 0.000(10) -0.003(7) -0.006(7)
N3 0.046(7) 0.096(12) 0.048(8) 0.004(9) 0.001(8) -0.015(9)
O1 0.030(5) 0.064(8) 0.054(6) -0.004(6) -0.003(5) -0.005(6)
O1S 0.096(8) 0.084(10) 0.055(7) -0.014(7) -0.011(8) 0.007(8)
O2 0.078(9) 0.083(12) 0.091(12) 0.008(9) 0.050(9) 0.014(8)
O3 0.091(9) 0.069(10) 0.046(9) 0.013(7) -0.008(7) 0.027(8)
O4 0.055(7) 0.107(12) 0.048(9) -0.021(8) -0.008(6) -0.027(7)
O5 0.056(7) 0.099(11) 0.039(7) -0.010(7) 0.001(6) -0.033(8)
O6 0.066(8) 0.107(12) 0.057(9) 0.003(8) -0.022(8) -0.030(8)
O7 0.041(7) 0.117(14) 0.111(13) 0.045(11) -0.022(8) -0.032(8)
O8 0.060(8) 0.103(12) 0.054(8) -0.020(8) -0.004(7) 0.031(8)
O9 0.046(7) 0.140(14) 0.061(10) -0.021(10) -0.004(7) 0.035(8)
O10 0.069(9) 0.190(19) 0.059(10) -0.056(10) -0.016(8) 0.030(10)
O11 0.054(8) 0.102(12) 0.095(11) -0.031(9) 0.013(7) -0.043(8)
O12 0.053(8) 0.059(9) 0.097(11) 0.029(8) -0.017(7) 0.011(7)
O13 0.045(7) 0.077(11) 0.101(11) 0.001(8) 0.026(8) -0.012(7)
Fe1 0.0299(11) 0.0639(18) 0.0455(15) -0.0009(15) 0.0016(11) -0.0035(12)
Fe2 0.0372(12) 0.0735(19) 0.0459(14) -0.0017(15) -0.0028(13) -0.0022(14)
Ni1 0.0429(11) 0.082(2) 0.0629(17) 0.0041(16) -0.0044(12) -0.0063(12)
S1S 0.094(4) 0.105(5) 0.059(3) -0.007(3) -0.006(3) -0.003(4)

loop_
_atom_type_symbol
_atom_type_description
_atom_type_scat_dispersion_real
_atom_type_scat_dispersion_imag
_atom_type_scat_source
C C 0.0033 0.0016 'International Tables Vol C Tables 4.2.6.8 and 6.1.1.4'
H H 0.0000 0.0000 'International Tables Vol C Tables 4.2.6.8 and 6.1.1.4'
N N 0.0061 0.0033 'International Tables Vol C Tables 4.2.6.8 and 6.1.1.4'
O O 0.0106 0.0060 'International Tables Vol C Tables 4.2.6.8 and 6.1.1.4'
Fe Fe 0.3463 0.8444 'International Tables Vol C Tables 4.2.6.8 and 6.1.1.4'
Ni Ni 0.3393 1.1124 'International Tables Vol C Tables 4.2.6.8 and 6.1.1.4'
S S 0.1246 0.1234 'International Tables Vol C Tables 4.2.6.8 and 6.1.1.4'

loop_
_geom_angle_atom_site_label_1
_geom_angle_atom_site_label_2
_geom_angle_atom_site_label_3
_geom_angle
_geom_angle_site_symmetry_1
_geom_angle_site_symmetry_3
O2 C1 O3 126(2) . .
O2 C1 C2 121.5(19) . .
O3 C1 C2 112.1(19) . .
C2C C2 C2A 115(2) . .
C2C C2 C1 116.8(18) . .
C2A C2 C1 113.5(18) . .
C2C C2 C2B 103(2) . .
C2A C2 C2B 101.5(19) . .
C1 C2 C2B 104.2(18) . .
O4 C3 O5 124.8(16) . .
O4 C3 C4 119.8(19) . .
O5 C3 C4 115.3(18) . .
C3 C4 C4C 112.9(18) . .
C3 C4 C4B 107.2(18) . .
C4C C4 C4B 116(3) . .
C3 C4 C4A 116.0(18) . .
C4C C4 C4A 102(2) . .
C4B C4 C4A 103(2) . .
O6 C5 O7 120(2) . .
O6 C5 C6 120(2) . .
O7 C5 C6 119(2) . .
C5 C6 C6C 105.7(18) . .
C5 C6 C6B 107.1(18) . .
C6C C6 C6B 114(2) . .
C5 C6 C6A 111.4(18) . .
C6C C6 C6A 110(2) . .
C6B C6 C6A 109(2) . .
O8 C7 O9 132(2) . .
O8 C7 C8 117.0(18) . .
O9 C7 C8 111(2) . .
C8C C8 C8B 112(2) . .
C8C C8 C8A 98(2) . .
C8B C8 C8A 111(3) . .
C8C C8 C7 118.6(18) . .
C8B C8 C7 105.7(19) . .
C8A C8 C7 110.9(16) . .
O11 C9 O10 130(2) . .
O11 C9 C10 118(2) . .
O10 C9 C10 112(2) . .
C10C C10 C10A 112.4(15) . .
C10C C10 C10B 108.3(14) . .
C10A C10 C10B 109.2(14) . .
C10C C10 C9 113.8(19) . .
C10A C10 C9 102(2) . .
C10B C10 C9 111.1(17) . .
O13 C11 O12 124(2) . .
O13 C11 C12 118.3(15) . .
O12 C11 C12 118(2) . .
C12A C12 C12C 120(2) . .
C12A C12 C12B 105(2) . .
C12C C12 C12B 101.4(19) . .
C12A C12 C11 108.1(17) . .
C12C C12 C11 111.2(18) . .
C12B C12 C11 111.1(17) . .
N1 C13 C14 119.3(18) . .
C15 C14 C13 123.2(18) . .
C14 C15 C16 116.4(16) . .
C14 C15 C18 120.9(17) . .
C16 C15 C18 122.7(18) . .
C15 C16 C17 119.4(19) . .
N1 C17 C16 122.9(18) . .
N3 C18 C19 123.3(14) . .
N3 C18 C15 117.1(17) . .
C19 C18 C15 119.6(16) . .
C20 C19 C18 121.5(15) . .
C19 C20 C21 114.9(15) . .
C19 C20 C28 124.8(17) . .
C21 C20 C28 119.7(15) . .
C22 C21 C20 121.1(15) . .
C21 C22 N3 122.5(15) . .
C21 C22 C25 122.8(16) . .
N3 C22 C25 114.7(15) . .
C24 C23 N2 122.5(19) 1_655 .
C23 C24 C25 120.0(18) 1_455 .
C26 C25 C24 115.5(16) . .
C26 C25 C22 123.2(17) . .
C24 C25 C22 121.3(15) . .
C27 C26 C25 121.0(17) . .
N2 C27 C26 122.4(16) 1_455 .
C29 C28 C33 118.9(19) . .
C29 C28 C20 123(2) . .
C33 C28 C20 118.4(19) . .
C28 C29 C30 127(3) . .
C29 C30 C31 118(3) . .
C30 C31 C32 119(2) . .
C31 C32 C34 124(2) . .
C31 C32 C33 120(2) . .
C34 C32 C33 116(3) . .
C37 C33 C28 127.0(19) . .
C37 C33 C32 116(2) . .
C28 C33 C32 117(2) . .
C35 C34 C32 129(3) . .
C34 C35 C36 112(3) . .
C37 C36 C35 123(3) . .
C33 C37 C36 125(2) . .
C13 N1 C17 118.3(14) . .
C13 N1 Fe1 122.1(13) . .
C17 N1 Fe1 118.9(12) . .
C27 N2 C23 117.5(15) 1_655 .
C27 N2 Ni1 120.0(11) 1_655 .
C23 N2 Ni1 121.2(13) . .
C18 N3 C22 116.1(13) . .
Fe2 O1 Fe1 121.4(5) . .
Fe2 O1 Ni1 119.8(5) . .
Fe1 O1 Ni1 118.7(5) . .
S1S O1S Fe2 124.4(7) . .
C1 O2 Fe1 134.0(15) . .
C1 O3 Fe2 129.8(14) . .
C3 O4 Fe1 133.6(12) . .
C3 O5 Fe2 131.9(11) . .
C5 O6 Fe2 133.9(15) . .
C5 O7 Ni1 136.7(13) . .
C7 O8 Fe2 129.2(13) . .
C7 O9 Ni1 128.0(14) . .
C9 O10 Ni1 128.1(13) . .
C9 O11 Fe1 128.5(13) . .
C11 O12 Ni1 130.3(14) . .
C11 O13 Fe1 131.2(13) . .
O1 Fe1 O13 96.0(4) . .
O1 Fe1 O11 95.4(4) . .
O13 Fe1 O11 96.1(6) . .
O1 Fe1 O2 95.2(5) . .
O13 Fe1 O2 168.5(5) . .
O11 Fe1 O2 85.6(6) . .
O1 Fe1 O4 93.5(4) . .
O13 Fe1 O4 86.1(5) . .
O11 Fe1 O4 170.5(5) . .
O2 Fe1 O4 90.4(6) . .
O1 Fe1 N1 178.8(5) . .
O13 Fe1 N1 84.8(5) . .
O11 Fe1 N1 85.3(5) . .
O2 Fe1 N1 83.9(5) . .
O4 Fe1 N1 85.8(5) . .
O1 Fe2 O6 99.0(5) . .
O1 Fe2 O3 97.2(5) . .
O6 Fe2 O3 89.0(5) . .
O1 Fe2 O8 96.6(5) . .
O6 Fe2 O8 90.4(5) . .
O3 Fe2 O8 166.2(5) . .
O1 Fe2 O5 94.9(4) . .
O6 Fe2 O5 166.1(5) . .
O3 Fe2 O5 89.0(5) . .
O8 Fe2 O5 88.3(5) . .
O1 Fe2 O1S 178.5(5) . .
O6 Fe2 O1S 82.1(5) . .
O3 Fe2 O1S 83.9(5) . .
O8 Fe2 O1S 82.4(5) . .
O5 Fe2 O1S 84.0(5) . .
O1 Ni1 O10 93.7(5) . .
O1 Ni1 O12 94.3(4) . .
O10 Ni1 O12 93.8(6) . .
O1 Ni1 O9 94.4(4) . .
O10 Ni1 O9 171.2(5) . .
O12 Ni1 O9 88.8(6) . .
O1 Ni1 O7 94.3(5) . .
O10 Ni1 O7 88.6(7) . .
O12 Ni1 O7 170.9(5) . .
O9 Ni1 O7 87.6(6) . .
O1 Ni1 N2 176.6(5) . .
O10 Ni1 N2 83.0(5) . .
O12 Ni1 N2 86.7(5) . .
O9 Ni1 N2 88.9(5) . .
O7 Ni1 N2 84.9(5) . .
O1S S1S C1S 103.1(11) . .
O1S S1S C2S 106.3(10) . .
C1S S1S C2S 94.7(12) . .

loop_
_geom_bond_atom_site_label_1
_geom_bond_atom_site_label_2
_geom_bond_distance
_geom_bond_site_symmetry_2
C1 O2 1.17(2) .
C1 O3 1.29(2) .
C1 C2 1.53(3) .
C1S S1S 1.77(2) .
C2 C2C 1.528(10) .
C2 C2A 1.529(10) .
C2 C2B 1.565(17) .
C2S S1S 1.77(2) .
C3 O4 1.22(2) .
C3 O5 1.25(2) .
C3 C4 1.45(2) .
C4 C4C 1.522(10) .
C4 C4B 1.524(10) .
C4 C4A 1.527(10) .
C5 O6 1.22(2) .
C5 O7 1.30(2) .
C5 C6 1.53(3) .
C6 C6C 1.527(17) .
C6 C6B 1.550(17) .
C6 C6A 1.553(17) .
C7 O8 1.21(2) .
C7 O9 1.23(2) .
C7 C8 1.59(3) .
C8 C8C 1.528(10) .
C8 C8B 1.531(10) .
C8 C8A 1.551(17) .
C9 O11 1.21(3) .
C9 O10 1.24(3) .
C9 C10 1.64(3) .
C10 C10C 1.518(16) .
C10 C10A 1.528(9) .
C10 C10B 1.539(16) .
C11 O13 1.25(2) .
C11 O12 1.271(18) .
C11 C12 1.54(3) .
C12 C12A 1.49(3) .
C12 C12C 1.516(10) .
C12 C12B 1.525(17) .
C13 N1 1.32(2) .
C13 C14 1.41(2) .
C14 C15 1.35(2) .
C15 C16 1.37(2) .
C15 C18 1.48(2) .
C16 C17 1.38(2) .
C17 N1 1.35(2) .
C18 N3 1.303(17) .
C18 C19 1.43(2) .
C19 C20 1.36(2) .
C20 C21 1.41(2) .
C20 C28 1.43(2) .
C21 C22 1.39(2) .
C22 N3 1.389(17) .
C22 C25 1.48(2) .
C23 C24 1.37(2) 1_655
C23 N2 1.392(19) .
C24 C23 1.37(2) 1_455
C24 C25 1.43(2) .
C25 C26 1.42(2) .
C26 C27 1.39(2) .
C27 N2 1.331(19) 1_455
C28 C29 1.25(3) .
C28 C33 1.42(2) .
C29 C30 1.36(3) .
C30 C31 1.37(3) .
C31 C32 1.40(3) .
C32 C34 1.41(3) .
C32 C33 1.44(2) .
C33 C37 1.33(3) .
C34 C35 1.34(4) .
C35 C36 1.40(3) .
C36 C37 1.37(3) .
N1 Fe1 2.214(13) .
N2 C27 1.331(19) 1_655
N2 Ni1 2.197(13) .
O1 Fe2 1.852(10) .
O1 Fe1 1.909(9) .
O1 Ni1 1.932(9) .
O1S S1S 1.498(11) .
O1S Fe2 2.162(12) .
O2 Fe1 2.022(15) .
O3 Fe2 2.045(12) .
O4 Fe1 2.092(12) .
O5 Fe2 2.074(11) .
O6 Fe2 2.023(12) .
O7 Ni1 2.095(14) .
O8 Fe2 2.051(13) .
O9 Ni1 2.062(14) .
O10 Ni1 2.021(14) .
O11 Fe1 1.993(14) .
O12 Ni1 2.059(12) .
O13 Fe1 1.984(14) .
